data_7012825
loop_
_publ_author_name
'Wu, Hai-Tao'
'Li, Song-Lin'
'Mak, Thomas C. W.'

_publ_section_title
;
 Pyridiniodithioacetate and its first stable metal complex
;
_journal_issue 9
_journal_name_full 'Dalton Transactions'
_journal_page_first 1666
_journal_page_last 1668
_journal_paper_doi 10.1039/b301639k
_journal_year 2003
_chemical_formula_sum 'C7 H7 N S2'
_chemical_formula_weight 169.26
_chemical_name_common '\a-pyridinium dithioacetate'
_chemical_name_systematic ?
_space_group_IT_number 14
_symmetry_cell_setting monoclinic
_symmetry_space_group_name_Hall '-P 2ybc'
_symmetry_space_group_name_H-M 'P 1 21/c 1'
_atom_sites_solution_hydrogens difmap
_atom_sites_solution_primary direct
_atom_sites_solution_secondary difmap
_audit_creation_method SHELXL-97
_cell_angle_alpha 90.00
_cell_angle_beta 98.89(3)
_cell_angle_gamma 90.00
_cell_formula_units_Z 4
_cell_length_a 10.440(2)
_cell_length_b 7.787(2)
_cell_length_c 10.037(2)
_cell_measurement_temperature 293(2)
_cell_volume 806.2(3)
_computing_cell_refinement 'BIOTEX Rigaku'
_computing_data_collection 'RAXIS Rigaku'
_computing_data_reduction 'BIOTEX Rigaku'
_computing_molecular_graphics 'Siemens SHELXTL'
_computing_structure_refinement 'SHELXL-97 (Sheldrick, 1997)'
_computing_structure_solution 'SHELXS-97 (Sheldrick, 1990)'
_diffrn_ambient_temperature 293(2)
_diffrn_measured_fraction_theta_full 0.941
_diffrn_measured_fraction_theta_max 0.941
_diffrn_measurement_device_type 'IP Rigaku'
_diffrn_measurement_method IP
_diffrn_radiation_monochromator graphite
_diffrn_radiation_source 'rotation anode'
_diffrn_radiation_type MoK\a
_diffrn_radiation_wavelength 0.71073
_diffrn_reflns_av_R_equivalents 0.0949
_diffrn_reflns_av_sigmaI/netI 0.0838
_diffrn_reflns_limit_h_max 12
_diffrn_reflns_limit_h_min -12
_diffrn_reflns_limit_k_max 9
_diffrn_reflns_limit_k_min -9
_diffrn_reflns_limit_l_max 12
_diffrn_reflns_limit_l_min 0
_diffrn_reflns_number 2380
_diffrn_reflns_theta_full 25.62
_diffrn_reflns_theta_max 25.62
_diffrn_reflns_theta_min 1.97
_exptl_absorpt_coefficient_mu 0.580
_exptl_absorpt_correction_T_max 1.216
_exptl_absorpt_correction_T_min 0.715
_exptl_absorpt_correction_type ABSCOR
_exptl_crystal_colour orange
_exptl_crystal_density_diffrn 1.395
_exptl_crystal_density_method 'not measured'
_exptl_crystal_description prism
_exptl_crystal_F_000 352
_exptl_crystal_size_max 0.30
_exptl_crystal_size_mid 0.30
_exptl_crystal_size_min 0.30
_refine_diff_density_max 0.350
_refine_diff_density_min -0.298
_refine_diff_density_rms 0.071
_refine_ls_extinction_coef 0.10(2)
_refine_ls_extinction_expression Fc^*^=kFc[1+0.001xFc^2^\l^3^/sin(2\q)]^-1/4^
_refine_ls_extinction_method SHELXL
_refine_ls_goodness_of_fit_ref 1.033
_refine_ls_hydrogen_treatment mixed
_refine_ls_matrix_type full
_refine_ls_number_parameters 92
_refine_ls_number_reflns 1430
_refine_ls_number_restraints 0
_refine_ls_restrained_S_all 1.033
_refine_ls_R_factor_all 0.0680
_refine_ls_R_factor_gt 0.0648
_refine_ls_shift/su_max 0.000
_refine_ls_shift/su_mean 0.000
_refine_ls_structure_factor_coef Fsqd
_refine_ls_weighting_details 'calc w=1/[\s^2^(Fo^2^)+(0.1135P)^2^+0.2381P] where P=(Fo^2^+2Fc^2^)/3'
_refine_ls_weighting_scheme calc
_refine_ls_wR_factor_gt 0.1835
_refine_ls_wR_factor_ref 0.1884
_reflns_number_gt 1320
_reflns_number_total 1430
_reflns_threshold_expression >2sigma(I)
_cod_data_source_file b301639k.txt
_cod_data_source_block p21c
_cod_original_sg_symbol_H-M P2(1)/c
_cod_database_code 7012825

loop_
_symmetry_equiv_pos_as_xyz
'x, y, z'
'-x, y+1/2, -z+1/2'
'-x, -y, -z'
'x, -y-1/2, z-1/2'

loop_
_atom_site_label
_atom_site_type_symbol
_atom_site_fract_x
_atom_site_fract_y
_atom_site_fract_z
_atom_site_U_iso_or_equiv
_atom_site_adp_type
_atom_site_occupancy
_atom_site_symmetry_multiplicity
_atom_site_calc_flag
_atom_site_refinement_flags
_atom_site_disorder_assembly
_atom_site_disorder_group
C1 C 0.2080(3) -0.0529(4) 0.7955(3) 0.0659(8) Uani 1 1 d . . .
H1A H 0.2091 0.0582 0.8296 0.079 Uiso 1 1 calc R . .
C2 C 0.1233(3) -0.1704(4) 0.8318(3) 0.0720(9) Uani 1 1 d . . .
H2A H 0.0659 -0.1391 0.8897 0.086 Uiso 1 1 calc R . .
C3 C 0.1225(4) -0.3334(4) 0.7836(4) 0.0774(10) Uani 1 1 d . . .
H3A H 0.0658 -0.4145 0.8094 0.093 Uiso 1 1 calc R . .
C4 C 0.2065(4) -0.3776(5) 0.6962(4) 0.0829(10) Uani 1 1 d . . .
H4A H 0.2068 -0.4886 0.6620 0.099 Uiso 1 1 calc R . .
C5 C 0.2895(3) -0.2565(4) 0.6602(4) 0.0698(8) Uani 1 1 d . . .
H5A H 0.3459 -0.2851 0.6005 0.084 Uiso 1 1 calc R . .
N1 N 0.2903(2) -0.0972(3) 0.7100(2) 0.0573(7) Uani 1 1 d . . .
C6 C 0.3810(3) 0.0330(4) 0.6723(4) 0.0715(9) Uani 1 1 d . . .
H6B H 0.4480 -0.0253 0.6325 0.086 Uiso 1 1 calc R . .
H6A H 0.4227 0.0893 0.7538 0.086 Uiso 1 1 calc R . .
C7 C 0.3200(3) 0.1704(3) 0.5739(3) 0.0547(7) Uani 1 1 d . . .
S1 S 0.43094(8) 0.31161(11) 0.53718(9) 0.0720(4) Uani 1 1 d . . .
S2 S 0.16097(8) 0.17311(10) 0.51976(9) 0.0673(4) Uani 1 1 d . . .

loop_
_atom_site_aniso_label
_atom_site_aniso_U_11
_atom_site_aniso_U_22
_atom_site_aniso_U_33
_atom_site_aniso_U_23
_atom_site_aniso_U_13
_atom_site_aniso_U_12
C1 0.0755(19) 0.0589(17) 0.0661(18) -0.0040(13) 0.0197(15) -0.0013(14)
C2 0.0720(19) 0.086(2) 0.0614(18) 0.0070(15) 0.0205(15) -0.0056(15)
C3 0.076(2) 0.072(2) 0.085(2) 0.0205(17) 0.0123(17) -0.0147(15)
C4 0.098(3) 0.0495(17) 0.099(3) -0.0042(17) 0.010(2) -0.0048(16)
C5 0.0741(18) 0.0648(19) 0.073(2) -0.0014(15) 0.0203(15) 0.0081(15)
N1 0.0581(13) 0.0543(13) 0.0609(14) 0.0055(10) 0.0139(11) -0.0035(10)
C6 0.0602(16) 0.0709(19) 0.083(2) 0.0191(16) 0.0097(15) -0.0120(14)
C7 0.0654(16) 0.0478(14) 0.0539(15) -0.0018(10) 0.0184(13) -0.0026(11)
S1 0.0693(6) 0.0644(6) 0.0857(7) 0.0132(4) 0.0222(5) -0.0126(3)
S2 0.0620(6) 0.0628(6) 0.0774(7) 0.0070(3) 0.0119(4) -0.0036(3)

loop_
_atom_type_symbol
_atom_type_description
_atom_type_scat_dispersion_real
_atom_type_scat_dispersion_imag
_atom_type_scat_source
C C 0.0033 0.0016 'International Tables Vol C Tables 4.2.6.8 and 6.1.1.4'
H H 0.0000 0.0000 'International Tables Vol C Tables 4.2.6.8 and 6.1.1.4'
N N 0.0061 0.0033 'International Tables Vol C Tables 4.2.6.8 and 6.1.1.4'
S S 0.1246 0.1234 'International Tables Vol C Tables 4.2.6.8 and 6.1.1.4'

loop_
_geom_angle_atom_site_label_1
_geom_angle_atom_site_label_2
_geom_angle_atom_site_label_3
_geom_angle
_geom_angle_site_symmetry_1
_geom_angle_site_symmetry_3
_geom_angle_publ_flag
N1 C1 C2 120.2(3) . . ?
C3 C2 C1 120.1(3) . . ?
C2 C3 C4 119.4(3) . . ?
C5 C4 C3 119.2(3) . . ?
N1 C5 C4 120.6(3) . . ?
C5 N1 C1 120.5(3) . . ?
C5 N1 C6 120.6(3) . . ?
C1 N1 C6 119.0(3) . . ?
N1 C6 C7 115.3(2) . . ?
C6 C7 S2 121.0(2) . . ?
C6 C7 S1 111.6(2) . . ?
S2 C7 S1 127.38(18) . . ?

loop_
_geom_bond_atom_site_label_1
_geom_bond_atom_site_label_2
_geom_bond_distance
_geom_bond_site_symmetry_2
_geom_bond_publ_flag
C1 N1 1.349(3) . ?
C1 C2 1.361(4) . ?
C2 C3 1.358(5) . ?
C3 C4 1.377(5) . ?
C4 C5 1.366(5) . ?
C5 N1 1.338(4) . ?
N1 C6 1.476(4) . ?
C6 C7 1.527(4) . ?
C7 S2 1.665(3) . ?
C7 S1 1.679(3) . ?

loop_
_cod_related_entry_id
_cod_related_entry_database
_cod_related_entry_code
1 ChemSpider 21146258
